data_4310635
loop_
_publ_author_name
'Andrej Pevec'

_publ_contact_author_address
;
Faculty of Chemistry and Chemical Technology
University of Ljubljana
A\<sker\<ceva 5, P. O. Box 537
1000 Ljubljana
Slovenia
;
_publ_contact_author_email andrej.pevec@uni-lj.si
_publ_contact_author_name 'Andrej Pevec'
_publ_section_title
;
 Syntheses, solid state and solution structures of
 [Ba{(C~5~Me~5~)~2~Ti~2~F~7~}~2~(HMPA)] and
 [Ba~8~Ti~6~F~30~I~2~(C~5~Me~5~)~6~(HMPA)~6~][I~3~]~2~
;
_journal_name_full 'Inorganic Chemistry'
_journal_page_first 1250
_journal_page_last 1256
_journal_paper_doi 10.1021/ic035256v
_journal_volume 43
_journal_year 2004
_chemical_formula_sum 'C136 H278 Ba8 F30 I8 N18 O16 P6 Ti6'
_chemical_formula_weight 5578.90
_chemical_name_systematic
; 
 ? 
;
_space_group_IT_number 15
_symmetry_cell_setting monoclinic
_symmetry_space_group_name_Hall '-C 2yc'
_symmetry_space_group_name_H-M 'C 1 2/c 1'
_atom_sites_solution_hydrogens geom
_atom_sites_solution_primary direct
_atom_sites_solution_secondary difmap
_audit_creation_method SHELXL-97
_cell_angle_alpha 90.00
_cell_angle_beta 109.7230(10)
_cell_angle_gamma 90.00
_cell_formula_units_Z 4
_cell_length_a 41.1535(5)
_cell_length_b 16.7918(2)
_cell_length_c 33.7062(4)
_cell_measurement_reflns_used 13279
_cell_measurement_temperature 150(2)
_cell_measurement_theta_max 27.48
_cell_measurement_theta_min 1.02
_cell_volume 21925.9(5)
_computing_cell_refinement 'DENZO-SMN (Otwinowski & Minor, 1997)'
_computing_data_collection 'KappaCCD Reference Manual (Nonius, 1998)'
_computing_data_reduction 'DENZO-SMN (Otwinowski & Minor, 1997)'
_computing_structure_refinement 'SHELXL-97 (Sheldrick, 1997)'
_computing_structure_solution 'SHELXS-97 (Sheldrick, 1990)'
_diffrn_ambient_temperature 150(2)
_diffrn_measured_fraction_theta_full 0.390
_diffrn_measured_fraction_theta_max 0.390
_diffrn_measurement_device_type
;
Nonius KappaCCD area-detector diffractometer (with an Oxford Cryostream cooler)
;
_diffrn_measurement_method '\w scans at fixed \c = 55\%'
_diffrn_radiation_monochromator graphite
_diffrn_radiation_source 'fine-focus sealed tube'
_diffrn_radiation_type MoK\a
_diffrn_radiation_wavelength 0.71073
_diffrn_reflns_av_R_equivalents 0.0365
_diffrn_reflns_av_sigmaI/netI 0.0642
_diffrn_reflns_limit_h_max 53
_diffrn_reflns_limit_h_min -53
_diffrn_reflns_limit_k_max 21
_diffrn_reflns_limit_k_min -21
_diffrn_reflns_limit_l_max 43
_diffrn_reflns_limit_l_min -43
_diffrn_reflns_number 29651
_diffrn_reflns_theta_full 27.47
_diffrn_reflns_theta_max 27.48
_diffrn_reflns_theta_min 1.02
_exptl_absorpt_coefficient_mu 2.861
_exptl_absorpt_correction_T_max 0.7629
_exptl_absorpt_correction_T_min 0.5591
_exptl_absorpt_correction_type multi-scan
_exptl_crystal_colour red
_exptl_crystal_density_diffrn 1.690
_exptl_crystal_density_method 'not measured'
_exptl_crystal_description prism
_exptl_crystal_F_000 10848
_exptl_crystal_size_max 0.23
_exptl_crystal_size_mid 0.15
_exptl_crystal_size_min 0.10
_refine_diff_density_max 3.715
_refine_diff_density_min -3.876
_refine_diff_density_rms 0.341
_refine_ls_extinction_method none
_refine_ls_goodness_of_fit_ref 1.078
_refine_ls_hydrogen_treatment mixed
_refine_ls_matrix_type full
_refine_ls_number_parameters 971
_refine_ls_number_reflns 20244
_refine_ls_number_restraints 100
_refine_ls_restrained_S_all 1.076
_refine_ls_R_factor_all 0.1178
_refine_ls_R_factor_gt 0.0761
_refine_ls_shift/su_max 0.001
_refine_ls_shift/su_mean 0.000
_refine_ls_structure_factor_coef Fsqd
_refine_ls_weighting_details 'w=1/[\s^2^(Fo^2^)+(0.1189P)^2^+704.6227P] where P=(Fo^2^+2Fc^2^)/3'
_refine_ls_weighting_scheme calc
_refine_ls_wR_factor_gt 0.2039
_refine_ls_wR_factor_ref 0.2471
_reflns_number_gt 14247
_reflns_number_total 20244
_reflns_threshold_expression >2sigma(I)
_cod_data_source_file ic035256vsi20031030_081750_1.cif
_cod_data_source_block 2
_cod_depositor_comments
;
The following automatic conversions were performed:

'_refine_ls_weighting_scheme' value 'calc
w=1/[\s^2^(Fo^2^)+(0.1189P)^2^+704.6227P] where P=(Fo^2^+2Fc^2^)/3'
was changed to 'calc'. New tag '_refine_ls_weighting_details' was
created. The value of the new tag was set to
'w=1/[\s^2^(Fo^2^)+(0.1189P)^2^+704.6227P] where P=(Fo^2^+2Fc^2^)/3'.

Automatic conversion script
Id: cif_fix_values 3143 2015-03-26 13:38:13Z robertas 
;
_cod_database_code 4310635

loop_
_symmetry_equiv_pos_as_xyz
'x, y, z'
'-x, y, -z+1/2'
'x+1/2, y+1/2, z'
'-x+1/2, y+1/2, -z+1/2'
'-x, -y, -z'
'x, -y, z-1/2'
'-x+1/2, -y+1/2, -z'
'x+1/2, -y+1/2, z-1/2'

loop_
_atom_site_label
_atom_site_type_symbol
_atom_site_fract_x
_atom_site_fract_y
_atom_site_fract_z
_atom_site_U_iso_or_equiv
_atom_site_adp_type
_atom_site_occupancy
_atom_site_calc_flag
_atom_site_refinement_flags
_atom_site_disorder_assembly
_atom_site_disorder_group
Ba1 Ba 0.246297(18) 0.35153(4) 0.587660(18) 0.02284(16) Uani 1 d . . .
Ba2 Ba 0.257638(18) 0.11644(4) 0.579293(19) 0.02270(16) Uani 1 d . . .
Ba3 Ba 0.170819(17) 0.34856(4) 0.476134(19) 0.02236(16) Uani 1 d . . .
Ba4 Ba 0.316923(18) 0.38557(4) 0.533607(19) 0.02329(17) Uani 1 d . . .
I1 I 0.26590(3) -0.02003(6) 0.65639(3) 0.0461(3) Uani 1 d . . .
Ti1 Ti 0.17282(5) 0.20770(12) 0.56185(6) 0.0240(4) Uani 1 d . . .
Ti3 Ti 0.23721(5) 0.50994(11) 0.50717(6) 0.0238(4) Uani 1 d . . .
Ti2 Ti 0.33199(5) 0.24836(12) 0.62466(6) 0.0233(4) Uani 1 d . . .
F1 F 0.32792(17) 0.1399(4) 0.60495(19) 0.0273(14) Uani 1 d . . .
F2 F 0.28896(17) 0.2340(4) 0.63491(19) 0.0288(14) Uani 1 d . . .
F3 F 0.29233(16) 0.2512(4) 0.56291(18) 0.0256(14) Uani 1 d . . .
F4 F 0.31845(17) 0.3602(4) 0.61539(19) 0.0287(15) Uani 1 d . . .
F5 F 0.18719(17) 0.1033(3) 0.5494(2) 0.0265(14) Uani 1 d . . .
F6 F 0.21726(16) 0.2154(4) 0.60696(18) 0.0277(14) Uani 1 d . . .
F7 F 0.21001(16) 0.2306(4) 0.53061(18) 0.0255(14) Uani 1 d . . .
F8 F 0.17489(17) 0.3238(4) 0.5587(2) 0.0288(14) Uani 1 d . . .
F9 F 0.14552(16) 0.2130(4) 0.50207(19) 0.0274(14) Uani 1 d . . .
F10 F 0.20527(17) 0.4669(4) 0.53396(19) 0.0259(14) Uani 1 d . . .
F11 F 0.24355(16) 0.3810(3) 0.50604(18) 0.0244(14) Uani 1 d . . .
F12 F 0.27326(17) 0.4851(4) 0.56011(19) 0.0290(14) Uani 1 d . . .
F13 F 0.22798(17) 0.0065(3) 0.51835(19) 0.0258(14) Uani 1 d . . .
F14 F 0.29667(17) 0.0250(4) 0.54507(19) 0.0275(14) Uani 1 d . . .
F15 F 0.14296(18) 0.2319(4) 0.4143(2) 0.0302(15) Uani 1 d . . .
P1 P 0.07915(10) 0.4642(2) 0.45461(12) 0.0418(8) Uani 1 d . . .
P2 P 0.24240(10) 0.4814(2) 0.68748(10) 0.0390(8) Uani 1 d . . .
P3 P 0.39478(10) 0.5451(2) 0.58102(12) 0.0421(8) Uani 1 d . . .
O1 O 0.1125(2) 0.4237(6) 0.4606(3) 0.043(2) Uani 1 d . . .
O2 O 0.2448(2) 0.4339(6) 0.6513(3) 0.042(2) Uani 1 d . . .
O3 O 0.3657(2) 0.4897(5) 0.5619(3) 0.043(2) Uani 1 d . . .
N1 N 0.0496(3) 0.4027(8) 0.4587(4) 0.050(3) Uani 1 d . . .
N2 N 0.0651(3) 0.5053(9) 0.4076(5) 0.065(4) Uani 1 d . . .
N3 N 0.0852(4) 0.5349(8) 0.4911(5) 0.060(4) Uani 1 d . . .
N4 N 0.2020(3) 0.5010(8) 0.6810(3) 0.048(3) Uani 1 d . . .
N5 N 0.2644(3) 0.5668(8) 0.6909(4) 0.054(3) Uani 1 d . . .
N6 N 0.2573(4) 0.4366(8) 0.7338(4) 0.058(4) Uani 1 d . . .
N7 N 0.3998(3) 0.5617(8) 0.6316(4) 0.055(3) Uani 1 d . . .
N8 N 0.4299(3) 0.5068(9) 0.5779(5) 0.059(4) Uani 1 d . . .
N9 N 0.3879(4) 0.6305(8) 0.5568(5) 0.062(4) Uani 1 d . . .
C1 C 0.3557(3) 0.2975(8) 0.6943(3) 0.037(3) Uani 1 d . . .
C2 C 0.3822(3) 0.3006(8) 0.6757(4) 0.038(3) Uani 1 d . . .
C3 C 0.3901(3) 0.2204(9) 0.6690(4) 0.042(3) Uani 1 d . . .
C4 C 0.3693(4) 0.1696(8) 0.6838(4) 0.039(3) Uani 1 d . . .
C5 C 0.3479(4) 0.2171(8) 0.6992(4) 0.040(3) Uani 1 d . . .
C6 C 0.3985(5) 0.3715(12) 0.6665(6) 0.078(6) Uani 1 d . . .
H6A H 0.4179 0.3561 0.6574 0.117 Uiso 1 calc R . .
H6B H 0.4071 0.4045 0.6920 0.117 Uiso 1 calc R . .
H6C H 0.3817 0.4019 0.6441 0.117 Uiso 1 calc R . .
C7 C 0.4165(4) 0.1961(15) 0.6500(6) 0.081(6) Uani 1 d . . .
H7A H 0.4137 0.1395 0.6426 0.122 Uiso 1 calc R . .
H7B H 0.4397 0.2053 0.6703 0.122 Uiso 1 calc R . .
H7C H 0.4135 0.2277 0.6245 0.122 Uiso 1 calc R . .
C8 C 0.3692(5) 0.0809(9) 0.6841(5) 0.062(5) Uani 1 d . . .
H8A H 0.3476 0.0618 0.6871 0.093 Uiso 1 calc R . .
H8B H 0.3888 0.0615 0.7078 0.093 Uiso 1 calc R . .
H8C H 0.3710 0.0610 0.6576 0.093 Uiso 1 calc R . .
C9 C 0.3402(6) 0.3684(11) 0.7071(6) 0.076(6) Uani 1 d . . .
H9A H 0.3157 0.3585 0.7023 0.114 Uiso 1 calc R . .
H9B H 0.3426 0.4146 0.6905 0.114 Uiso 1 calc R . .
H9C H 0.3522 0.3791 0.7371 0.114 Uiso 1 calc R . .
C10 C 0.3222(4) 0.1915(13) 0.7188(5) 0.066(5) Uani 1 d . . .
H10A H 0.3049 0.1572 0.6991 0.100 Uiso 1 calc R . .
H10B H 0.3109 0.2384 0.7254 0.100 Uiso 1 calc R . .
H10C H 0.3339 0.1619 0.7447 0.100 Uiso 1 calc R . .
C11 C 0.1446(4) 0.2456(8) 0.6101(4) 0.038(3) Uani 1 d . . .
C12 C 0.1618(3) 0.1738(9) 0.6260(4) 0.038(3) Uani 1 d . . .
C13 C 0.1459(3) 0.1134(8) 0.5964(4) 0.036(3) Uani 1 d . . .
C14 C 0.1198(3) 0.1490(9) 0.5624(4) 0.040(3) Uani 1 d . . .
C15 C 0.1191(3) 0.2310(8) 0.5704(4) 0.038(3) Uani 1 d . . .
C16 C 0.1523(5) 0.3266(9) 0.6316(5) 0.060(4) Uani 1 d . . .
H16A H 0.1443 0.3273 0.6559 0.090 Uiso 1 calc R . .
H16B H 0.1403 0.3682 0.6116 0.090 Uiso 1 calc R . .
H16C H 0.1772 0.3365 0.6412 0.090 Uiso 1 calc R . .
C17 C 0.1902(4) 0.1631(11) 0.6681(4) 0.056(4) Uani 1 d . . .
H17A H 0.2059 0.2088 0.6736 0.083 Uiso 1 calc R . .
H17B H 0.2031 0.1142 0.6676 0.083 Uiso 1 calc R . .
H17C H 0.1800 0.1592 0.6905 0.083 Uiso 1 calc R . .
C18 C 0.1559(4) 0.0266(9) 0.6021(6) 0.059(4) Uani 1 d . . .
H18A H 0.1426 -0.0002 0.6175 0.088 Uiso 1 calc R . .
H18B H 0.1806 0.0220 0.6182 0.088 Uiso 1 calc R . .
H18C H 0.1510 0.0014 0.5745 0.088 Uiso 1 calc R . .
C19 C 0.0980(5) 0.1037(11) 0.5237(5) 0.061(5) Uani 1 d . . .
H19A H 0.0839 0.1413 0.5027 0.092 Uiso 1 calc R . .
H19B H 0.0830 0.0661 0.5315 0.092 Uiso 1 calc R . .
H19C H 0.1131 0.0743 0.5117 0.092 Uiso 1 calc R . .
C20 C 0.0946(5) 0.2925(12) 0.5442(6) 0.071(5) Uani 1 d . . .
H20A H 0.0987 0.2992 0.5173 0.107 Uiso 1 calc R . .
H20B H 0.0984 0.3434 0.5593 0.107 Uiso 1 calc R . .
H20C H 0.0708 0.2750 0.5387 0.107 Uiso 1 calc R . .
C21 C 0.2322(4) 0.6290(7) 0.5415(4) 0.036(3) Uani 1 d . . .
C22 C 0.2023(4) 0.6232(7) 0.5053(4) 0.037(3) Uani 1 d . . .
C23 C 0.2119(4) 0.6315(7) 0.4689(4) 0.034(3) Uani 1 d . . .
C24 C 0.2605(4) 0.6403(7) 0.5268(4) 0.040(3) Uani 1 d . . .
C25 C 0.2335(5) 0.6274(9) 0.5859(5) 0.057(5) Uani 1 d . . .
H25A H 0.2107 0.6402 0.5873 0.086 Uiso 1 calc R . .
H25B H 0.2504 0.6667 0.6022 0.086 Uiso 1 calc R . .
H25C H 0.2405 0.5742 0.5977 0.086 Uiso 1 calc R . .
C26 C 0.1665(4) 0.6165(9) 0.5055(6) 0.057(4) Uani 1 d . . .
H26A H 0.1668 0.5928 0.5321 0.086 Uiso 1 calc R . .
H26B H 0.1531 0.5828 0.4820 0.086 Uiso 1 calc R . .
H26C H 0.1561 0.6696 0.5025 0.086 Uiso 1 calc R . .
C27 C 0.1875(4) 0.6308(8) 0.4249(4) 0.050(4) Uani 1 d . . .
H27A H 0.1793 0.6851 0.4165 0.075 Uiso 1 calc R . .
H27B H 0.1678 0.5965 0.4231 0.075 Uiso 1 calc R . .
H27C H 0.1993 0.6105 0.4061 0.075 Uiso 1 calc R . .
C28 C 0.2978(4) 0.6495(9) 0.5541(6) 0.062(5) Uani 1 d . . .
H28A H 0.3097 0.5984 0.5558 0.092 Uiso 1 calc R . .
H28B H 0.2991 0.6664 0.5824 0.092 Uiso 1 calc R . .
H28C H 0.3088 0.6896 0.5417 0.092 Uiso 1 calc R . .
C29 C 0.2475(4) 0.6408(6) 0.4822(4) 0.035(3) Uani 1 d . . .
C30 C 0.2698(5) 0.6539(8) 0.4550(5) 0.052(4) Uani 1 d . . .
H30A H 0.2555 0.6497 0.4252 0.077 Uiso 1 calc R . .
H30B H 0.2880 0.6134 0.4616 0.077 Uiso 1 calc R . .
H30C H 0.2803 0.7069 0.4605 0.077 Uiso 1 calc R . .
C1' C 0.2899(4) 0.4579(12) 0.7684(4) 0.060(5) Uani 1 d . . .
H1'1 H 0.2860 0.4561 0.7955 0.090 Uiso 1 calc R . .
H1'2 H 0.2971 0.5117 0.7637 0.090 Uiso 1 calc R . .
H1'3 H 0.3081 0.4199 0.7688 0.090 Uiso 1 calc R . .
C2' C 0.2414(6) 0.3585(11) 0.7389(5) 0.073(6) Uani 1 d . . .
H2'1 H 0.2567 0.3149 0.7373 0.109 Uiso 1 calc R . .
H2'2 H 0.2190 0.3525 0.7165 0.109 Uiso 1 calc R . .
H2'3 H 0.2381 0.3573 0.7664 0.109 Uiso 1 calc R . .
C3' C 0.1886(6) 0.5210(15) 0.7146(6) 0.097(8) Uani 1 d . . .
H3'1 H 0.1648 0.5402 0.7023 0.146 Uiso 1 calc R . .
H3'2 H 0.2029 0.5628 0.7323 0.146 Uiso 1 calc R . .
H3'3 H 0.1890 0.4736 0.7317 0.146 Uiso 1 calc R . .
C4' C 0.1783(4) 0.5275(10) 0.6390(5) 0.054(4) Uani 1 d . . .
H4'1 H 0.1548 0.5093 0.6351 0.081 Uiso 1 calc R . .
H4'2 H 0.1859 0.5047 0.6168 0.081 Uiso 1 calc R . .
H4'3 H 0.1786 0.5857 0.6374 0.081 Uiso 1 calc R . .
C5' C 0.2578(6) 0.6372(12) 0.7125(7) 0.095(8) Uani 1 d . . .
H5'1 H 0.2763 0.6432 0.7397 0.143 Uiso 1 calc R . .
H5'2 H 0.2357 0.6311 0.7171 0.143 Uiso 1 calc R . .
H5'3 H 0.2570 0.6845 0.6952 0.143 Uiso 1 calc R . .
C6' C 0.2966(4) 0.5683(10) 0.6820(5) 0.055(4) Uani 1 d . . .
H6'1 H 0.2971 0.6155 0.6651 0.083 Uiso 1 calc R . .
H6'2 H 0.2983 0.5203 0.6663 0.083 Uiso 1 calc R . .
H6'3 H 0.3161 0.5702 0.7085 0.083 Uiso 1 calc R . .
C7' C 0.1036(5) 0.5176(12) 0.5342(5) 0.069(5) Uani 1 d . . .
H7'1 H 0.1151 0.5660 0.5485 0.103 Uiso 1 calc R . .
H7'2 H 0.1210 0.4765 0.5360 0.103 Uiso 1 calc R . .
H7'3 H 0.0875 0.4984 0.5478 0.103 Uiso 1 calc R . .
C8' C 0.0635(6) 0.6082(12) 0.4824(9) 0.096(8) Uani 1 d . . .
H8'1 H 0.0496 0.6096 0.5010 0.144 Uiso 1 calc R . .
H8'2 H 0.0482 0.6080 0.4529 0.144 Uiso 1 calc R . .
H8'3 H 0.0784 0.6553 0.4875 0.144 Uiso 1 calc R . .
C9' C 0.0428(5) 0.3270(11) 0.4334(6) 0.069(5) Uani 1 d . . .
H9'1 H 0.0359 0.2851 0.4492 0.103 Uiso 1 calc R . .
H9'2 H 0.0637 0.3107 0.4280 0.103 Uiso 1 calc R . .
H9'3 H 0.0242 0.3360 0.4066 0.103 Uiso 1 calc R . .
C10' C 0.0252(5) 0.4178(13) 0.4785(7) 0.076(5) Uani 1 d . . .
H10D H 0.0029 0.4305 0.4572 0.114 Uiso 1 calc R . .
H10E H 0.0329 0.4629 0.4979 0.114 Uiso 1 calc R . .
H10F H 0.0228 0.3705 0.4944 0.114 Uiso 1 calc R . .
C11' C 0.0881(5) 0.5494(11) 0.3912(6) 0.071(5) Uani 1 d . . .
H11A H 0.0857 0.5298 0.3630 0.106 Uiso 1 calc R . .
H11B H 0.1119 0.5422 0.4100 0.106 Uiso 1 calc R . .
H11C H 0.0821 0.6061 0.3897 0.106 Uiso 1 calc R . .
C12' C 0.4389(5) 0.4239(11) 0.5886(6) 0.069(5) Uani 1 d . . .
H12A H 0.4497 0.4016 0.5693 0.104 Uiso 1 calc R . .
H12B H 0.4179 0.3937 0.5862 0.104 Uiso 1 calc R . .
H12C H 0.4550 0.4204 0.6176 0.104 Uiso 1 calc R . .
C13' C 0.0273(5) 0.5103(17) 0.3818(7) 0.105(9) Uani 1 d . . .
H13A H 0.0204 0.5663 0.3770 0.158 Uiso 1 calc R . .
H13B H 0.0137 0.4840 0.3969 0.158 Uiso 1 calc R . .
H13C H 0.0232 0.4837 0.3546 0.158 Uiso 1 calc R . .
C14' C 0.3704(5) 0.5736(12) 0.6441(6) 0.066(5) Uani 1 d . . .
H14A H 0.3756 0.5559 0.6734 0.099 Uiso 1 calc R . .
H14B H 0.3509 0.5427 0.6257 0.099 Uiso 1 calc R . .
H14C H 0.3643 0.6302 0.6419 0.099 Uiso 1 calc R . .
C15' C 0.3757(7) 0.6329(13) 0.5112(7) 0.091(7) Uani 1 d . . .
H15A H 0.3585 0.6752 0.5013 0.136 Uiso 1 calc R . .
H15B H 0.3653 0.5816 0.5000 0.136 Uiso 1 calc R . .
H15C H 0.3952 0.6436 0.5014 0.136 Uiso 1 calc R . .
C16' C 0.3972(6) 0.7095(11) 0.5773(7) 0.082(6) Uani 1 d . . .
H16D H 0.4120 0.7380 0.5646 0.122 Uiso 1 calc R . .
H16E H 0.4096 0.7021 0.6075 0.122 Uiso 1 calc R . .
H16F H 0.3761 0.7404 0.5734 0.122 Uiso 1 calc R . .
C17' C 0.4323(5) 0.5825(15) 0.6632(7) 0.097(8) Uani 1 d . . .
H17D H 0.4327 0.6397 0.6690 0.146 Uiso 1 calc R . .
H17E H 0.4513 0.5691 0.6530 0.146 Uiso 1 calc R . .
H17F H 0.4350 0.5528 0.6892 0.146 Uiso 1 calc R . .
C18' C 0.4578(6) 0.5497(16) 0.5738(11) 0.125(11) Uani 1 d . . .
H18D H 0.4776 0.5455 0.6000 0.188 Uiso 1 calc R . .
H18E H 0.4513 0.6058 0.5682 0.188 Uiso 1 calc R . .
H18F H 0.4640 0.5279 0.5504 0.188 Uiso 1 calc R . .
C101 C 0.0537(5) 0.5292(11) 0.6033(6) 0.072(5) Uiso 1 d D . .
C102 C 0.0643(7) 0.4550(13) 0.6263(8) 0.107(8) Uiso 1 d D . .
C103 C 0.0751(8) 0.4804(17) 0.6708(8) 0.135(11) Uiso 1 d D . .
C104 C 0.0825(7) 0.5595(16) 0.6689(8) 0.119(9) Uiso 1 d D . .
C105 C 0.0686(8) 0.5910(15) 0.6278(9) 0.128(10) Uiso 1 d D . .
C106 C -0.0280(13) 0.218(2) 0.4675(16) 0.22(2) Uiso 1 d D . .
C107 C -0.0029(8) 0.153(3) 0.4778(13) 0.170(15) Uiso 1 d D . .
C108 C -0.0231(13) 0.084(2) 0.4554(17) 0.22(2) Uiso 1 d D . .
C109 C -0.0560(11) 0.114(3) 0.4377(15) 0.21(2) Uiso 1 d D . .
C110 C -0.0598(11) 0.186(3) 0.4575(17) 0.24(2) Uiso 1 d D . .
C111 C 0.3805(10) -0.136(2) 0.7049(14) 0.193(18) Uiso 1 d D . .
C112 C 0.3568(9) -0.1330(18) 0.7281(10) 0.137(11) Uiso 1 d D . .
C113 C 0.3356(10) -0.205(2) 0.7141(13) 0.184(16) Uiso 1 d D . .
C114 C 0.3457(9) -0.2359(19) 0.6821(11) 0.147(12) Uiso 1 d D . .
C115 C 0.3776(9) -0.204(2) 0.6827(12) 0.167(14) Uiso 1 d D . .
C116 C 0.3357(8) 0.7132(19) 0.3994(8) 0.130(10) Uiso 1 d D . .
C117 C 0.3090(7) 0.705(2) 0.3584(10) 0.140(11) Uiso 1 d D . .
C118 C 0.3246(9) 0.735(2) 0.3275(9) 0.147(12) Uiso 1 d D . .
C119 C 0.3591(9) 0.733(3) 0.3521(13) 0.199(18) Uiso 1 d D . .
C120 C 0.3621(9) 0.756(2) 0.3943(11) 0.173(15) Uiso 1 d D . .
C121 C 0.4953(15) 0.342(5) 0.822(3) 0.36(4) Uiso 1 d D . .
C122 C 0.465(3) 0.351(6) 0.785(2) 0.51(7) Uiso 1 d D . .
C123 C 0.4381(12) 0.301(4) 0.794(2) 0.26(3) Uiso 1 d D . .
C124 C 0.457(2) 0.264(4) 0.831(3) 0.34(4) Uiso 1 d D . .
C125 C 0.487(2) 0.308(5) 0.8535(18) 0.34(4) Uiso 1 d D . .
I2 I 0.05871(3) 0.85470(9) 0.16438(5) 0.0824(4) Uani 1 d . . .
I3X I 0.1133(3) 0.9555(6) 0.2188(2) 0.070(3) Uani 0.33 d P . .
I3Y I 0.1105(5) 0.966(2) 0.2096(14) 0.313(17) Uani 0.33 d P . .
I3Z I 0.1129(3) 0.9725(13) 0.2031(7) 0.138(7) Uani 0.33 d P . .
I4X I 0.0029(3) 0.7450(4) 0.1054(5) 0.088(3) Uani 0.33 d P . .
I4Y I 0.0080(5) 0.7452(11) 0.1003(9) 0.179(11) Uani 0.33 d P . .
I4Z I -0.0011(3) 0.7333(5) 0.1378(7) 0.227(9) Uani 0.33 d P . .

loop_
_atom_site_aniso_label
_atom_site_aniso_U_11
_atom_site_aniso_U_22
_atom_site_aniso_U_33
_atom_site_aniso_U_23
_atom_site_aniso_U_13
_atom_site_aniso_U_12
Ba1 0.0324(4) 0.0194(3) 0.0178(3) -0.0010(2) 0.0098(3) 0.0019(3)
Ba2 0.0309(4) 0.0195(3) 0.0189(3) 0.0003(2) 0.0099(3) 0.0015(3)
Ba3 0.0289(4) 0.0198(3) 0.0198(3) 0.0012(2) 0.0102(3) 0.0026(3)
Ba4 0.0311(4) 0.0189(3) 0.0203(3) 0.0002(2) 0.0092(3) 0.0001(3)
I1 0.0640(6) 0.0454(5) 0.0328(4) 0.0157(4) 0.0214(4) 0.0041(4)
Ti1 0.0297(11) 0.0228(10) 0.0216(9) 0.0019(7) 0.0113(8) 0.0014(8)
Ti3 0.0338(12) 0.0157(10) 0.0230(9) -0.0010(7) 0.0109(8) 0.0030(8)
Ti2 0.0305(11) 0.0218(10) 0.0170(9) 0.0006(7) 0.0070(8) 0.0008(8)
F1 0.036(4) 0.023(3) 0.022(3) 0.001(2) 0.010(3) 0.001(3)
F2 0.034(4) 0.029(4) 0.025(3) 0.001(3) 0.013(3) 0.001(3)
F3 0.034(4) 0.022(3) 0.020(3) 0.001(2) 0.009(3) 0.001(3)
F4 0.040(4) 0.023(3) 0.023(3) -0.002(3) 0.010(3) 0.003(3)
F5 0.038(4) 0.015(3) 0.031(3) 0.000(2) 0.018(3) -0.001(3)
F6 0.032(4) 0.031(4) 0.020(3) 0.000(3) 0.008(3) -0.001(3)
F7 0.033(4) 0.022(3) 0.024(3) 0.000(2) 0.014(3) -0.001(3)
F8 0.035(4) 0.025(3) 0.030(3) 0.000(3) 0.015(3) 0.005(3)
F9 0.028(4) 0.028(4) 0.028(3) 0.003(3) 0.012(3) 0.003(3)
F10 0.035(4) 0.017(3) 0.028(3) 0.002(2) 0.013(3) 0.005(3)
F11 0.038(4) 0.015(3) 0.022(3) 0.000(2) 0.011(3) 0.001(3)
F12 0.040(4) 0.019(3) 0.027(3) -0.006(3) 0.010(3) -0.001(3)
F13 0.036(4) 0.015(3) 0.028(3) -0.002(2) 0.014(3) 0.002(3)
F14 0.038(4) 0.019(3) 0.026(3) 0.003(2) 0.012(3) 0.003(3)
F15 0.040(4) 0.025(4) 0.028(3) -0.001(3) 0.015(3) 0.001(3)
P1 0.037(2) 0.045(2) 0.047(2) 0.0099(16) 0.0181(16) 0.0138(16)
P2 0.053(2) 0.041(2) 0.0213(14) -0.0097(13) 0.0107(14) 0.0059(16)
P3 0.042(2) 0.035(2) 0.047(2) -0.0040(15) 0.0133(16) -0.0090(16)
O1 0.035(5) 0.047(6) 0.049(5) 0.006(4) 0.016(4) 0.011(4)
O2 0.056(6) 0.044(6) 0.025(4) -0.015(4) 0.013(4) 0.007(4)
O3 0.046(6) 0.038(5) 0.042(5) -0.010(4) 0.012(4) -0.015(4)
N1 0.036(7) 0.060(8) 0.064(8) 0.009(6) 0.030(6) 0.009(6)
N2 0.043(8) 0.075(10) 0.068(9) 0.031(8) 0.010(7) 0.015(7)
N3 0.082(10) 0.038(7) 0.084(10) -0.003(7) 0.058(9) 0.011(7)
N4 0.052(8) 0.062(8) 0.030(6) -0.010(5) 0.015(5) 0.010(6)
N5 0.061(9) 0.054(8) 0.038(6) -0.005(6) 0.007(6) -0.001(6)
N6 0.075(10) 0.052(8) 0.036(6) -0.009(6) 0.005(6) -0.001(7)
N7 0.055(8) 0.050(8) 0.053(8) -0.013(6) 0.009(6) -0.011(6)
N8 0.044(8) 0.064(9) 0.075(9) -0.016(7) 0.027(7) -0.018(7)
N9 0.078(10) 0.040(8) 0.068(9) 0.005(6) 0.024(8) -0.008(7)
C1 0.043(8) 0.042(8) 0.014(5) -0.005(5) -0.005(5) 0.011(6)
C2 0.040(8) 0.036(7) 0.025(6) 0.007(5) -0.004(5) -0.007(6)
C3 0.035(8) 0.060(9) 0.023(6) -0.006(6) -0.001(5) 0.010(7)
C4 0.046(8) 0.030(7) 0.026(6) 0.006(5) -0.006(5) 0.008(6)
C5 0.043(8) 0.044(8) 0.022(6) 0.007(5) -0.003(5) -0.005(6)
C6 0.065(12) 0.089(14) 0.051(10) 0.015(9) -0.019(9) -0.040(10)
C7 0.046(10) 0.138(19) 0.048(10) -0.014(11) -0.001(8) 0.023(11)
C8 0.081(12) 0.038(8) 0.043(8) 0.002(7) -0.011(8) 0.011(8)
C9 0.096(15) 0.073(13) 0.046(9) -0.027(9) 0.008(9) 0.021(11)
C10 0.059(11) 0.109(15) 0.032(7) 0.005(8) 0.017(7) -0.023(10)
C11 0.047(8) 0.044(8) 0.030(6) 0.005(5) 0.021(6) -0.001(6)
C12 0.038(8) 0.052(9) 0.033(6) 0.009(6) 0.022(6) 0.010(6)
C13 0.039(8) 0.039(8) 0.044(7) 0.008(6) 0.031(6) -0.002(6)
C14 0.028(7) 0.055(9) 0.042(7) 0.007(6) 0.019(6) -0.016(6)
C15 0.026(7) 0.044(8) 0.049(8) 0.009(6) 0.021(6) 0.001(6)
C16 0.091(13) 0.045(9) 0.059(10) -0.004(7) 0.044(9) -0.009(9)
C17 0.042(9) 0.094(13) 0.033(7) 0.024(7) 0.015(6) 0.007(8)
C18 0.065(11) 0.042(9) 0.088(12) 0.010(8) 0.050(10) -0.010(8)
C19 0.070(11) 0.076(12) 0.046(8) -0.021(8) 0.031(8) -0.043(9)
C20 0.053(11) 0.086(14) 0.071(12) 0.024(10) 0.015(9) 0.036(10)
C21 0.058(9) 0.020(6) 0.035(7) -0.005(5) 0.021(6) 0.012(6)
C22 0.063(9) 0.017(6) 0.033(6) 0.000(5) 0.017(6) 0.016(6)
C23 0.058(9) 0.016(6) 0.025(6) 0.000(4) 0.008(6) 0.002(5)
C24 0.053(9) 0.018(6) 0.045(7) -0.004(5) 0.012(6) 0.004(6)
C25 0.109(14) 0.030(8) 0.041(8) 0.001(6) 0.036(9) 0.018(8)
C26 0.047(9) 0.044(9) 0.082(12) -0.002(8) 0.023(8) 0.018(7)
C27 0.074(11) 0.034(8) 0.031(7) 0.008(6) 0.005(7) 0.008(7)
C28 0.054(10) 0.030(8) 0.085(13) -0.014(8) 0.003(9) -0.010(7)
C29 0.060(9) 0.006(5) 0.045(7) -0.001(5) 0.026(6) -0.002(5)
C30 0.082(12) 0.016(7) 0.071(10) 0.013(6) 0.044(9) -0.005(7)
C1' 0.058(10) 0.095(13) 0.024(7) 0.002(7) 0.010(7) 0.012(9)
C2' 0.114(17) 0.063(12) 0.037(8) 0.012(8) 0.020(9) 0.006(11)
C3' 0.113(18) 0.15(2) 0.046(10) -0.001(11) 0.048(11) 0.061(16)
C4' 0.052(10) 0.059(10) 0.044(8) -0.003(7) 0.007(7) 0.009(8)
C5' 0.111(18) 0.071(14) 0.087(15) -0.058(12) 0.013(13) -0.001(12)
C6' 0.039(9) 0.064(11) 0.053(9) 0.011(8) 0.004(7) -0.016(7)
C7' 0.080(13) 0.083(13) 0.061(11) -0.027(9) 0.047(10) -0.010(10)
C8' 0.117(19) 0.058(13) 0.15(2) -0.008(13) 0.096(18) 0.006(12)
C9' 0.069(12) 0.068(12) 0.071(12) -0.015(9) 0.027(9) -0.033(10)
C10' 0.060(12) 0.091(15) 0.087(14) 0.007(11) 0.039(11) 0.008(10)
C11' 0.064(12) 0.068(12) 0.084(13) 0.028(10) 0.031(10) 0.001(9)
C12' 0.077(13) 0.063(12) 0.073(12) 0.015(9) 0.033(10) 0.027(10)
C13' 0.039(11) 0.17(3) 0.095(16) 0.070(17) 0.013(10) 0.028(13)
C14' 0.070(12) 0.078(13) 0.060(10) 0.001(9) 0.033(9) 0.014(10)
C15' 0.14(2) 0.066(13) 0.081(15) 0.013(11) 0.050(14) -0.015(13)
C16' 0.098(16) 0.044(10) 0.100(16) 0.002(10) 0.029(13) 0.003(10)
C17' 0.077(14) 0.113(18) 0.068(13) -0.037(12) -0.019(11) -0.011(13)
C18' 0.075(16) 0.12(2) 0.20(3) -0.05(2) 0.074(19) -0.016(15)
I2 0.0544(8) 0.0898(10) 0.0887(10) -0.0079(8) 0.0052(7) 0.0092(7)
I3X 0.049(5) 0.084(3) 0.057(3) -0.033(3) -0.010(3) -0.010(3)
I3Y 0.163(15) 0.32(3) 0.39(4) -0.17(3) 0.008(18) -0.026(16)
I3Z 0.046(6) 0.182(14) 0.201(14) -0.141(12) 0.063(8) -0.055(7)
I4X 0.047(3) 0.031(3) 0.137(7) -0.016(3) -0.034(4) -0.004(2)
I4Y 0.132(12) 0.118(10) 0.25(2) -0.024(9) 0.009(9) -0.017(7)
I4Z 0.096(7) 0.070(5) 0.41(2) 0.020(10) -0.050(11) -0.004(4)

loop_
_atom_type_symbol
_atom_type_description
_atom_type_scat_dispersion_real
_atom_type_scat_dispersion_imag
_atom_type_scat_source
C C 0.0033 0.0016 'International Tables Vol C Tables 4.2.6.8 and 6.1.1.4'
H H 0.0000 0.0000 'International Tables Vol C Tables 4.2.6.8 and 6.1.1.4'
Ba Ba -0.3244 2.2819 'International Tables Vol C Tables 4.2.6.8 and 6.1.1.4'
F F 0.0171 0.0103 'International Tables Vol C Tables 4.2.6.8 and 6.1.1.4'
I I -0.4742 1.8119 'International Tables Vol C Tables 4.2.6.8 and 6.1.1.4'
N N 0.0061 0.0033 'International Tables Vol C Tables 4.2.6.8 and 6.1.1.4'
O O 0.0106 0.0060 'International Tables Vol C Tables 4.2.6.8 and 6.1.1.4'
P P 0.1023 0.0942 'International Tables Vol C Tables 4.2.6.8 and 6.1.1.4'
Ti Ti 0.2776 0.4457 'International Tables Vol C Tables 4.2.6.8 and 6.1.1.4'

loop_
_geom_angle_atom_site_label_1
_geom_angle_atom_site_label_2
_geom_angle_atom_site_label_3
_geom_angle
_geom_angle_site_symmetry_1
_geom_angle_site_symmetry_3
_geom_angle_publ_flag
O2 Ba1 F6 96.6(3) . . ?
O2 Ba1 F11 137.0(2) . . ?
F6 Ba1 F11 120.58(18) . . ?
O2 Ba1 F2 95.3(2) . . ?
F6 Ba1 F2 60.88(19) . . ?
F11 Ba1 F2 120.49(18) . . ?
O2 Ba1 F12 88.3(3) . . ?
F6 Ba1 F12 174.58(18) . . ?
F11 Ba1 F12 54.02(17) . . ?
F2 Ba1 F12 121.22(19) . . ?
O2 Ba1 F10 89.3(2) . . ?
F6 Ba1 F10 120.81(19) . . ?
F11 Ba1 F10 54.39(18) . . ?
F2 Ba1 F10 174.88(18) . . ?
F12 Ba1 F10 56.62(19) . . ?
O2 Ba1 F4 90.9(3) . . ?
F6 Ba1 F4 117.36(19) . . ?
F11 Ba1 F4 90.32(18) . . ?
F2 Ba1 F4 56.52(19) . . ?
F12 Ba1 F4 64.80(19) . . ?
F10 Ba1 F4 121.38(19) . . ?
O2 Ba1 F8 93.5(3) . . ?
F6 Ba1 F8 57.15(19) . . ?
F11 Ba1 F8 89.87(19) . . ?
F2 Ba1 F8 117.99(19) . . ?
F12 Ba1 F8 120.30(19) . . ?
F10 Ba1 F8 63.73(19) . . ?
F4 Ba1 F8 173.34(18) . . ?
O2 Ba1 F7 142.4(3) . . ?
F6 Ba1 F7 52.98(17) . . ?
F11 Ba1 F7 67.61(17) . . ?
F2 Ba1 F7 88.06(18) . . ?
F12 Ba1 F7 121.60(17) . . ?
F10 Ba1 F7 89.59(18) . . ?
F4 Ba1 F7 121.17(18) . . ?
F8 Ba1 F7 52.99(18) . . ?
O2 Ba1 F3 139.9(2) . . ?
F6 Ba1 F3 87.89(18) . . ?
F11 Ba1 F3 67.88(17) . . ?
F2 Ba1 F3 52.62(17) . . ?
F12 Ba1 F3 89.96(18) . . ?
F10 Ba1 F3 122.26(17) . . ?
F4 Ba1 F3 52.84(18) . . ?
F8 Ba1 F3 121.33(18) . . ?
F7 Ba1 F3 68.36(18) . . ?
O2 Ba1 Ti3 101.5(2) . . ?
F6 Ba1 Ti3 144.93(13) . . ?
F11 Ba1 Ti3 35.51(12) . . ?
F2 Ba1 Ti3 144.87(14) . . ?
F12 Ba1 Ti3 30.62(13) . . ?
F10 Ba1 Ti3 31.12(13) . . ?
F4 Ba1 Ti3 92.32(13) . . ?
F8 Ba1 Ti3 91.70(13) . . ?
F7 Ba1 Ti3 96.69(12) . . ?
F3 Ba1 Ti3 96.98(12) . . ?
O2 Ba1 Ti1 107.3(2) . . ?
F6 Ba1 Ti1 30.43(13) . . ?
F11 Ba1 Ti1 97.25(13) . . ?
F2 Ba1 Ti1 88.82(14) . . ?
F12 Ba1 Ti1 145.27(14) . . ?
F10 Ba1 Ti1 91.88(14) . . ?
F4 Ba1 Ti1 142.67(13) . . ?
F8 Ba1 Ti1 30.81(13) . . ?
F7 Ba1 Ti1 35.24(12) . . ?
F3 Ba1 Ti1 96.61(13) . . ?
Ti3 Ba1 Ti1 114.67(5) . . ?
F13 Ba2 F6 120.06(19) . . ?
F13 Ba2 F2 174.77(19) . . ?
F6 Ba2 F2 61.65(19) . . ?
F13 Ba2 F5 61.24(19) . . ?
F6 Ba2 F5 58.87(18) . . ?
F2 Ba2 F5 120.46(19) . . ?
F13 Ba2 F14 58.70(19) . . ?
F6 Ba2 F14 174.90(18) . . ?
F2 Ba2 F14 119.10(19) . . ?
F5 Ba2 F14 119.87(19) . . ?
F13 Ba2 F1 119.32(19) . . ?
F6 Ba2 F1 120.14(19) . . ?
F2 Ba2 F1 58.53(19) . . ?
F5 Ba2 F1 175.35(18) . . ?
F14 Ba2 F1 60.65(19) . . ?
F13 Ba2 F3 121.47(18) . . ?
F6 Ba2 F3 89.14(18) . . ?
F2 Ba2 F3 53.30(17) . . ?
F5 Ba2 F3 122.29(18) . . ?
F14 Ba2 F3 87.72(18) . . ?
F1 Ba2 F3 53.18(18) . . ?
F13 Ba2 F7 88.57(18) . . ?
F6 Ba2 F7 53.42(17) . . ?
F2 Ba2 F7 89.00(18) . . ?
F5 Ba2 F7 53.28(18) . . ?
F14 Ba2 F7 121.59(17) . . ?
F1 Ba2 F7 122.20(18) . . ?
F3 Ba2 F7 69.01(18) . . ?
F13 Ba2 F11 53.18(18) . 7_556 ?
F6 Ba2 F11 121.95(17) . 7_556 ?
F2 Ba2 F11 121.59(18) . 7_556 ?
F5 Ba2 F11 88.56(18) . 7_556 ?
F14 Ba2 F11 53.06(18) . 7_556 ?
F1 Ba2 F11 88.47(18) . 7_556 ?
F3 Ba2 F11 68.29(17) . 7_556 ?
F7 Ba2 F11 68.53(17) . 7_556 ?
F13 Ba2 I1 91.35(13) . . ?
F6 Ba2 I1 93.72(13) . . ?
F2 Ba2 I1 93.47(13) . . ?
F5 Ba2 I1 92.71(13) . . ?
F14 Ba2 I1 91.28(13) . . ?
F1 Ba2 I1 91.89(13) . . ?
F3 Ba2 I1 139.73(12) . . ?
F7 Ba2 I1 140.41(12) . . ?
F11 Ba2 I1 138.00(12) 7_556 . ?
F13 Ba2 Ti2 145.28(14) . . ?
F6 Ba2 Ti2 90.47(14) . . ?
F2 Ba2 Ti2 30.92(14) . . ?
F5 Ba2 Ti2 146.39(13) . . ?
F14 Ba2 Ti2 89.37(14) . . ?
F1 Ba2 Ti2 30.95(13) . . ?
F3 Ba2 Ti2 36.19(12) . . ?
F7 Ba2 Ti2 98.60(13) . . ?
F11 Ba2 Ti2 97.99(13) 7_556 . ?
I1 Ba2 Ti2 103.57(4) . . ?
F13 Ba2 Ti3 30.74(14) . 7_556 ?
F6 Ba2 Ti3 146.03(13) . 7_556 ?
F2 Ba2 Ti3 145.48(14) . 7_556 ?
F5 Ba2 Ti3 89.96(13) . 7_556 ?
F14 Ba2 Ti3 31.00(14) . 7_556 ?
F1 Ba2 Ti3 89.78(13) . 7_556 ?
F3 Ba2 Ti3 98.02(12) . 7_556 ?
F7 Ba2 Ti3 98.35(12) . 7_556 ?
F11 Ba2 Ti3 36.47(12) 7_556 7_556 ?
I1 Ba2 Ti3 101.53(4) . 7_556 ?
Ti2 Ba2 Ti3 114.64(5) . 7_556 ?
O1 Ba3 F14 94.1(3) . 7_556 ?
O1 Ba3 F1 95.3(2) . 7_556 ?
F14 Ba3 F1 60.74(18) 7_556 7_556 ?
O1 Ba3 F8 90.8(2) . . ?
F14 Ba3 F8 120.82(19) 7_556 . ?
F1 Ba3 F8 173.68(19) 7_556 . ?
O1 Ba3 F9 92.4(3) . . ?
F14 Ba3 F9 173.29(19) 7_556 . ?
F1 Ba3 F9 120.42(19) 7_556 . ?
F8 Ba3 F9 57.23(19) . . ?
O1 Ba3 F15 94.1(3) . . ?
F14 Ba3 F15 117.49(18) 7_556 . ?
F1 Ba3 F15 56.82(18) 7_556 . ?
F8 Ba3 F15 120.91(19) . . ?
F9 Ba3 F15 63.73(18) . . ?
O1 Ba3 F10 90.7(3) . . ?
F14 Ba3 F10 56.93(18) 7_556 . ?
F1 Ba3 F10 117.64(18) 7_556 . ?
F8 Ba3 F10 64.07(18) . . ?
F9 Ba3 F10 121.25(18) . . ?
F15 Ba3 F10 173.01(19) . . ?
O1 Ba3 F7 139.4(2) . . ?
F14 Ba3 F7 119.69(19) 7_556 . ?
F1 Ba3 F7 119.89(18) 7_556 . ?
F8 Ba3 F7 53.81(18) . . ?
F9 Ba3 F7 53.66(18) . . ?
F15 Ba3 F7 89.64(18) . . ?
F10 Ba3 F7 90.09(17) . . ?
O1 Ba3 F3 141.9(2) . 7_556 ?
F14 Ba3 F3 87.28(18) 7_556 7_556 ?
F1 Ba3 F3 52.78(18) 7_556 7_556 ?
F8 Ba3 F3 120.92(18) . 7_556 ?
F9 Ba3 F3 88.74(18) . 7_556 ?
F15 Ba3 F3 52.92(19) . 7_556 ?
F10 Ba3 F3 120.78(18) . 7_556 ?
F7 Ba3 F3 67.12(17) . 7_556 ?
O1 Ba3 F11 139.5(3) . . ?
F14 Ba3 F11 53.07(18) 7_556 . ?
F1 Ba3 F11 88.20(18) 7_556 . ?
F8 Ba3 F11 88.47(18) . . ?
F9 Ba3 F11 120.32(17) . . ?
F15 Ba3 F11 120.63(18) . . ?
F10 Ba3 F11 53.11(17) . . ?
F7 Ba3 F11 66.66(17) . . ?
F3 Ba3 F11 67.72(17) 7_556 . ?
O1 Ba3 Ti1 104.0(2) . . ?
F14 Ba3 Ti1 144.58(14) 7_556 . ?
F1 Ba3 Ti1 144.38(13) 7_556 . ?
F8 Ba3 Ti1 30.95(14) . . ?
F9 Ba3 Ti1 30.84(13) . . ?
F15 Ba3 Ti1 91.70(13) . . ?
F10 Ba3 Ti1 92.14(13) . . ?
F7 Ba3 Ti1 35.47(13) . . ?
F3 Ba3 Ti1 96.25(12) 7_556 . ?
F11 Ba3 Ti1 95.80(12) . . ?
O1 Ba3 Ti2 106.6(2) . 7_556 ?
F14 Ba3 Ti2 88.18(13) 7_556 7_556 ?
F1 Ba3 Ti2 30.00(13) 7_556 7_556 ?
F8 Ba3 Ti2 145.47(14) . 7_556 ?
F9 Ba3 Ti2 91.70(13) . 7_556 ?
F15 Ba3 Ti2 30.78(14) . 7_556 ?
F10 Ba3 Ti2 142.47(13) . 7_556 ?
F7 Ba3 Ti2 97.00(12) . 7_556 ?
F3 Ba3 Ti2 35.38(12) 7_556 7_556 ?
F11 Ba3 Ti2 96.36(12) . 7_556 ?
Ti1 Ba3 Ti2 114.59(5) . 7_556 ?
O3 Ba4 F5 95.9(2) . 7_556 ?
O3 Ba4 F13 93.4(3) . 7_556 ?
F5 Ba4 F13 60.71(18) 7_556 7_556 ?
O3 Ba4 F4 89.0(3) . . ?
F5 Ba4 F4 174.62(18) 7_556 . ?
F13 Ba4 F4 121.29(19) 7_556 . ?
O3 Ba4 F15 91.5(3) . 7_556 ?
F5 Ba4 F15 120.63(18) 7_556 7_556 ?
F13 Ba4 F15 174.7(2) 7_556 7_556 ?
F4 Ba4 F15 56.87(18) . 7_556 ?
O3 Ba4 F3 138.2(2) . . ?
F5 Ba4 F3 120.68(17) 7_556 . ?
F13 Ba4 F3 120.80(19) 7_556 . ?
F4 Ba4 F3 53.94(18) . . ?
F15 Ba4 F3 53.95(19) 7_556 . ?
O3 Ba4 F9 94.9(3) . 7_556 ?
F5 Ba4 F9 57.08(18) 7_556 7_556 ?
F13 Ba4 F9 117.74(18) 7_556 7_556 ?
F4 Ba4 F9 120.43(18) . 7_556 ?
F15 Ba4 F9 63.62(18) 7_556 7_556 ?
F3 Ba4 F9 89.59(18) . 7_556 ?
O3 Ba4 F12 88.9(3) . . ?
F5 Ba4 F12 117.15(18) 7_556 . ?
F13 Ba4 F12 56.44(18) 7_556 . ?
F4 Ba4 F12 64.99(18) . . ?
F15 Ba4 F12 121.84(18) 7_556 . ?
F3 Ba4 F12 91.20(18) . . ?
F9 Ba4 F12 173.33(18) 7_556 . ?
O3 Ba4 F11 138.0(3) . . ?
F5 Ba4 F11 88.59(18) 7_556 . ?
F13 Ba4 F11 53.08(18) 7_556 . ?
F4 Ba4 F11 89.20(18) . . ?
F15 Ba4 F11 121.69(18) 7_556 . ?
F3 Ba4 F11 67.76(17) . . ?
F9 Ba4 F11 121.54(18) 7_556 . ?
F12 Ba4 F11 52.98(17) . . ?
O3 Ba4 F7 142.9(2) . 7_556 ?
F5 Ba4 F7 53.03(17) 7_556 7_556 ?
F13 Ba4 F7 87.80(18) 7_556 7_556 ?
F4 Ba4 F7 121.59(18) . 7_556 ?
F15 Ba4 F7 89.43(18) 7_556 7_556 ?
F3 Ba4 F7 67.66(17) . 7_556 ?
F9 Ba4 F7 52.96(18) 7_556 7_556 ?
F12 Ba4 F7 121.49(18) . 7_556 ?
F11 Ba4 F7 68.60(17) . 7_556 ?
O3 Ba4 Ti2 102.8(2) . . ?
F5 Ba4 Ti2 144.80(13) 7_556 . ?
F13 Ba4 Ti2 145.27(14) 7_556 . ?
F4 Ba4 Ti2 30.86(13) . . ?
F15 Ba4 Ti2 30.89(14) 7_556 . ?
F3 Ba4 Ti2 35.43(13) . . ?
F9 Ba4 Ti2 91.47(13) 7_556 . ?
F12 Ba4 Ti2 93.00(13) . . ?
F11 Ba4 Ti2 96.65(12) . . ?
F7 Ba4 Ti2 96.71(12) 7_556 . ?
O3 Ba4 Ti1 107.6(2) . 7_556 ?
F5 Ba4 Ti1 30.35(13) 7_556 7_556 ?
F13 Ba4 Ti1 88.55(13) 7_556 7_556 ?
F4 Ba4 Ti1 145.42(13) . 7_556 ?
F15 Ba4 Ti1 91.77(13) 7_556 7_556 ?
F3 Ba4 Ti1 97.26(13) . 7_556 ?
F9 Ba4 Ti1 30.77(13) 7_556 7_556 ?
F12 Ba4 Ti1 142.62(13) . 7_556 ?
F11 Ba4 Ti1 97.10(12) . 7_556 ?
F7 Ba4 Ti1 35.33(13) 7_556 7_556 ?
Ti2 Ba4 Ti1 114.59(5) . 7_556 ?
F5 Ti1 F6 87.4(3) . . ?
F5 Ti1 F9 86.0(3) . . ?
F6 Ti1 F9 149.9(3) . . ?
F5 Ti1 F8 150.1(3) . . ?
F6 Ti1 F8 85.9(3) . . ?
F9 Ti1 F8 85.4(3) . . ?
F5 Ti1 F7 74.8(3) . . ?
F6 Ti1 F7 74.7(3) . . ?
F9 Ti1 F7 75.2(3) . . ?
F8 Ti1 F7 75.3(3) . . ?
F5 Ti1 C15 122.9(4) . . ?
F6 Ti1 C15 124.4(4) . . ?
F9 Ti1 C15 83.2(4) . . ?
F8 Ti1 C15 84.3(4) . . ?
F7 Ti1 C15 151.2(4) . . ?
F5 Ti1 C11 130.0(4) . . ?
F6 Ti1 C11 89.7(4) . . ?
F9 Ti1 C11 116.7(4) . . ?
F8 Ti1 C11 79.1(4) . . ?
F7 Ti1 C11 150.7(4) . . ?
C15 Ti1 C11 34.7(5) . . ?
F5 Ti1 C14 88.5(4) . . ?
F6 Ti1 C14 129.6(4) . . ?
F9 Ti1 C14 79.6(4) . . ?
F8 Ti1 C14 117.8(4) . . ?
F7 Ti1 C14 150.5(4) . . ?
C15 Ti1 C14 34.4(5) . . ?
C11 Ti1 C14 56.7(5) . . ?
F5 Ti1 C12 98.2(4) . . ?
F6 Ti1 C12 74.2(4) . . ?
F9 Ti1 C12 135.8(4) . . ?
F8 Ti1 C12 107.9(4) . . ?
F7 Ti1 C12 148.4(4) . . ?
C15 Ti1 C12 57.6(5) . . ?
C11 Ti1 C12 34.1(4) . . ?
C14 Ti1 C12 56.8(5) . . ?
F5 Ti1 C13 74.8(4) . . ?
F6 Ti1 C13 97.4(4) . . ?
F9 Ti1 C13 109.1(4) . . ?
F8 Ti1 C13 135.0(4) . . ?
F7 Ti1 C13 148.8(4) . . ?
C15 Ti1 C13 56.9(5) . . ?
C11 Ti1 C13 56.2(5) . . ?
C14 Ti1 C13 33.9(5) . . ?
C12 Ti1 C13 33.9(5) . . ?
F5 Ti1 Ba2 46.8(2) . . ?
F6 Ti1 Ba2 46.52(19) . . ?
F9 Ti1 Ba2 111.7(2) . . ?
F8 Ti1 Ba2 111.6(2) . . ?
F7 Ti1 Ba2 50.37(17) . . ?
C15 Ti1 Ba2 158.4(3) . . ?
C11 Ti1 Ba2 131.2(3) . . ?
C14 Ti1 Ba2 130.1(4) . . ?
C12 Ti1 Ba2 102.3(3) . . ?
C13 Ti1 Ba2 102.3(3) . . ?
F5 Ti1 Ba3 109.62(19) . . ?
F6 Ti1 Ba3 109.5(2) . . ?
F9 Ti1 Ba3 46.6(2) . . ?
F8 Ti1 Ba3 46.64(19) . . ?
F7 Ti1 Ba3 48.87(17) . . ?
C15 Ti1 Ba3 102.4(3) . . ?
C11 Ti1 Ba3 118.2(3) . . ?
C14 Ti1 Ba3 119.1(3) . . ?
C12 Ti1 Ba3 152.0(3) . . ?
C13 Ti1 Ba3 152.8(3) . . ?
Ba2 Ti1 Ba3 99.24(5) . . ?
F13 Ti3 F14 88.1(3) 7_556 7_556 ?
F13 Ti3 F12 85.8(3) 7_556 . ?
F14 Ti3 F12 149.9(3) 7_556 . ?
F13 Ti3 F10 150.1(3) 7_556 . ?
F14 Ti3 F10 85.3(3) 7_556 . ?
F12 Ti3 F10 85.5(3) . . ?
F13 Ti3 F11 74.8(2) 7_556 . ?
F14 Ti3 F11 74.7(2) 7_556 . ?
F12 Ti3 F11 75.2(2) . . ?
F10 Ti3 F11 75.3(2) . . ?
F13 Ti3 C21 122.9(4) 7_556 . ?
F14 Ti3 C21 123.4(4) 7_556 . ?
F12 Ti3 C21 84.1(4) . . ?
F10 Ti3 C21 84.5(4) . . ?
F11 Ti3 C21 151.9(4) . . ?
F13 Ti3 C22 129.8(4) 7_556 . ?
F14 Ti3 C22 88.5(4) 7_556 . ?
F12 Ti3 C22 117.7(4) . . ?
F10 Ti3 C22 79.2(4) . . ?
F11 Ti3 C22 150.4(4) . . ?
C21 Ti3 C22 34.8(5) . . ?
F13 Ti3 C24 88.1(4) 7_556 . ?
F14 Ti3 C24 128.9(4) 7_556 . ?
F12 Ti3 C24 80.3(4) . . ?
F10 Ti3 C24 118.4(4) . . ?
F11 Ti3 C24 150.9(4) . . ?
C21 Ti3 C24 34.8(5) . . ?
C22 Ti3 C24 57.0(5) . . ?
F13 Ti3 C29 74.6(4) 7_556 . ?
F14 Ti3 C29 96.6(4) 7_556 . ?
F12 Ti3 C29 110.0(4) . . ?
F10 Ti3 C29 135.2(4) . . ?
F11 Ti3 C29 148.4(4) . . ?
C21 Ti3 C29 57.2(4) . . ?
C22 Ti3 C29 56.1(5) . . ?
C24 Ti3 C29 34.0(4) . . ?
F13 Ti3 C23 97.6(4) 7_556 . ?
F14 Ti3 C23 74.1(3) 7_556 . ?
F12 Ti3 C23 136.0(4) . . ?
F10 Ti3 C23 108.4(4) . . ?
F11 Ti3 C23 148.1(3) . . ?
C21 Ti3 C23 57.2(4) . . ?
C22 Ti3 C23 34.1(4) . . ?
C24 Ti3 C23 56.1(4) . . ?
C29 Ti3 C23 32.9(5) . . ?
F13 Ti3 Ba2 46.39(19) 7_556 7_556 ?
F14 Ti3 Ba2 47.0(2) 7_556 7_556 ?
F12 Ti3 Ba2 112.0(2) . 7_556 ?
F10 Ti3 Ba2 112.29(19) . 7_556 ?
F11 Ti3 Ba2 51.17(16) . 7_556 ?
C21 Ti3 Ba2 156.9(3) . 7_556 ?
C22 Ti3 Ba2 129.8(3) . 7_556 ?
C24 Ti3 Ba2 128.6(4) . 7_556 ?
C29 Ti3 Ba2 100.6(3) . 7_556 ?
C23 Ti3 Ba2 101.1(3) . 7_556 ?
F13 Ti3 Ba1 108.41(19) 7_556 . ?
F14 Ti3 Ba1 108.1(2) 7_556 . ?
F12 Ti3 Ba1 47.1(2) . . ?
F10 Ti3 Ba1 47.31(18) . . ?
F11 Ti3 Ba1 47.28(15) . . ?
C21 Ti3 Ba1 104.6(3) . . ?
C22 Ti3 Ba1 120.2(3) . . ?
C24 Ti3 Ba1 121.3(3) . . ?
C29 Ti3 Ba1 155.1(3) . . ?
C23 Ti3 Ba1 153.9(3) . . ?
Ba2 Ti3 Ba1 98.45(5) 7_556 . ?
F1 Ti2 F2 88.0(3) . . ?
F1 Ti2 F15 86.1(3) . 7_556 ?
F2 Ti2 F15 150.0(3) . 7_556 ?
F1 Ti2 F4 150.1(3) . . ?
F2 Ti2 F4 85.4(3) . . ?
F15 Ti2 F4 85.2(3) 7_556 . ?
F1 Ti2 F3 75.0(3) . . ?
F2 Ti2 F3 74.7(3) . . ?
F15 Ti2 F3 75.4(3) 7_556 . ?
F4 Ti2 F3 75.1(2) . . ?
F1 Ti2 C1 129.1(4) . . ?
F2 Ti2 C1 87.8(4) . . ?
F15 Ti2 C1 118.3(4) 7_556 . ?
F4 Ti2 C1 79.8(4) . . ?
F3 Ti2 C1 150.4(4) . . ?
F1 Ti2 C2 123.6(4) . . ?
F2 Ti2 C2 123.0(4) . . ?
F15 Ti2 C2 84.0(4) 7_556 . ?
F4 Ti2 C2 83.8(4) . . ?
F3 Ti2 C2 151.5(3) . . ?
C1 Ti2 C2 35.2(5) . . ?
F1 Ti2 C3 89.0(4) . . ?
F2 Ti2 C3 130.2(4) . . ?
F15 Ti2 C3 79.1(4) 7_556 . ?
F4 Ti2 C3 117.3(4) . . ?
F3 Ti2 C3 150.5(4) . . ?
C1 Ti2 C3 57.3(4) . . ?
C2 Ti2 C3 34.7(5) . . ?
F1 Ti2 C5 96.6(4) . . ?
F2 Ti2 C5 74.4(4) . . ?
F15 Ti2 C5 135.5(4) 7_556 . ?
F4 Ti2 C5 109.6(4) . . ?
F3 Ti2 C5 148.2(4) . . ?
C1 Ti2 C5 34.2(5) . . ?
C2 Ti2 C5 57.6(4) . . ?
C3 Ti2 C5 56.6(5) . . ?
F1 Ti2 C4 74.2(4) . . ?
F2 Ti2 C4 98.5(4) . . ?
F15 Ti2 C4 108.1(4) 7_556 . ?
F4 Ti2 C4 135.6(4) . . ?
F3 Ti2 C4 148.6(4) . . ?
C1 Ti2 C4 56.4(4) . . ?
C2 Ti2 C4 57.0(4) . . ?
C3 Ti2 C4 33.9(5) . . ?
C5 Ti2 C4 33.6(5) . . ?
F1 Ti2 Ba2 47.3(2) . . ?
F2 Ti2 Ba2 46.57(19) . . ?
F15 Ti2 Ba2 112.2(2) 7_556 . ?
F4 Ti2 Ba2 111.2(2) . . ?
F3 Ti2 Ba2 50.33(17) . . ?
C1 Ti2 Ba2 129.1(4) . . ?
C2 Ti2 Ba2 158.1(3) . . ?
C3 Ti2 Ba2 131.1(4) . . ?
C5 Ti2 Ba2 101.3(3) . . ?
C4 Ti2 Ba2 102.6(3) . . ?
F1 Ti2 Ba4 109.28(19) . . ?
F2 Ti2 Ba4 108.5(2) . . ?
F15 Ti2 Ba4 47.0(2) 7_556 . ?
F4 Ti2 Ba4 46.63(19) . . ?
F3 Ti2 Ba4 48.12(17) . . ?
C1 Ti2 Ba4 120.0(3) . . ?
C2 Ti2 Ba4 103.4(3) . . ?
C3 Ti2 Ba4 119.2(4) . . ?
C5 Ti2 Ba4 154.0(3) . . ?
C4 Ti2 Ba4 152.8(4) . . ?
Ba2 Ti2 Ba4 98.44(5) . . ?
Ti2 F1 Ba2 101.7(3) . . ?
Ti2 F1 Ba3 104.3(3) . 7_556 ?
Ba2 F1 Ba3 93.90(19) . 7_556 ?
Ti2 F2 Ba2 102.5(3) . . ?
Ti2 F2 Ba1 104.5(3) . . ?
Ba2 F2 Ba1 93.4(2) . . ?
Ti2 F3 Ba4 96.5(2) . . ?
Ti2 F3 Ba2 93.5(2) . . ?
Ba4 F3 Ba2 170.0(2) . . ?
Ti2 F3 Ba3 94.8(2) . 7_556 ?
Ba4 F3 Ba3 89.93(18) . 7_556 ?
Ba2 F3 Ba3 90.11(17) . 7_556 ?
Ti2 F3 Ba1 95.2(2) . . ?
Ba4 F3 Ba1 88.98(17) . . ?
Ba2 F3 Ba1 89.24(18) . . ?
Ba3 F3 Ba1 169.9(2) 7_556 . ?
Ti2 F4 Ba4 102.5(2) . . ?
Ti2 F4 Ba1 102.5(3) . . ?
Ba4 F4 Ba1 90.60(18) . . ?
Ti1 F5 Ba2 102.1(3) . . ?
Ti1 F5 Ba4 103.9(2) . 7_556 ?
Ba2 F5 Ba4 93.59(19) . 7_556 ?
Ti1 F6 Ba2 102.3(2) . . ?
Ti1 F6 Ba1 103.8(3) . . ?
Ba2 F6 Ba1 93.55(19) . . ?
Ti1 F7 Ba3 95.7(2) . . ?
Ti1 F7 Ba2 93.6(2) . . ?
Ba3 F7 Ba2 170.7(2) . . ?
Ti1 F7 Ba4 95.2(2) . 7_556 ?
Ba3 F7 Ba4 89.76(17) . 7_556 ?
Ba2 F7 Ba4 89.59(17) . 7_556 ?
Ti1 F7 Ba1 95.4(2) . . ?
Ba3 F7 Ba1 89.59(17) . . ?
Ba2 F7 Ba1 89.36(18) . . ?
Ba4 F7 Ba1 169.4(2) 7_556 . ?
Ti1 F8 Ba3 102.4(3) . . ?
Ti1 F8 Ba1 101.9(3) . . ?
Ba3 F8 Ba1 91.44(19) . . ?
Ti1 F9 Ba3 102.6(3) . . ?
Ti1 F9 Ba4 102.0(3) . 7_556 ?
Ba3 F9 Ba4 91.69(18) . 7_556 ?
Ti3 F10 Ba1 101.6(3) . . ?
Ti3 F10 Ba3 101.5(2) . . ?
Ba1 F10 Ba3 90.67(17) . . ?
Ti3 F11 Ba1 97.2(2) . . ?
Ti3 F11 Ba4 95.0(2) . . ?
Ba1 F11 Ba4 89.84(17) . . ?
Ti3 F11 Ba2 92.4(2) . 7_556 ?
Ba1 F11 Ba2 170.4(2) . 7_556 ?
Ba4 F11 Ba2 89.09(17) . 7_556 ?
Ti3 F11 Ba3 94.5(2) . . ?
Ba1 F11 Ba3 90.18(18) . . ?
Ba4 F11 Ba3 170.4(2) . . ?
Ba2 F11 Ba3 89.30(17) 7_556 . ?
Ti3 F12 Ba1 102.2(3) . . ?
Ti3 F12 Ba4 102.0(2) . . ?
Ba1 F12 Ba4 89.81(18) . . ?
Ti3 F13 Ba2 102.9(3) 7_556 . ?
Ti3 F13 Ba4 104.6(3) 7_556 7_556 ?
Ba2 F13 Ba4 93.88(18) . 7_556 ?
Ti3 F14 Ba3 105.3(3) 7_556 7_556 ?
Ti3 F14 Ba2 102.0(3) 7_556 . ?
Ba3 F14 Ba2 94.75(19) 7_556 . ?
Ti2 F15 Ba4 102.1(3) 7_556 7_556 ?
Ti2 F15 Ba3 101.8(3) 7_556 . ?
Ba4 F15 Ba3 91.11(19) 7_556 . ?
O1 P1 N1 112.2(6) . . ?
O1 P1 N2 109.4(7) . . ?
N1 P1 N2 108.5(7) . . ?
O1 P1 N3 109.0(7) . . ?
N1 P1 N3 108.6(7) . . ?
N2 P1 N3 109.1(8) . . ?
O2 P2 N4 110.0(6) . . ?
O2 P2 N6 115.0(6) . . ?
N4 P2 N6 104.7(7) . . ?
O2 P2 N5 109.3(6) . . ?
N4 P2 N5 109.8(7) . . ?
N6 P2 N5 107.7(6) . . ?
O3 P3 N8 109.4(6) . . ?
O3 P3 N9 110.8(7) . . ?
N8 P3 N9 109.0(8) . . ?
O3 P3 N7 110.7(6) . . ?
N8 P3 N7 109.0(7) . . ?
N9 P3 N7 107.9(7) . . ?
P1 O1 Ba3 176.0(6) . . ?
P2 O2 Ba1 177.7(6) . . ?
P3 O3 Ba4 175.4(6) . . ?
C10' N1 C9' 113.2(14) . . ?
C10' N1 P1 126.6(13) . . ?
C9' N1 P1 119.3(10) . . ?
C11' N2 C13' 115.5(14) . . ?
C11' N2 P1 121.3(12) . . ?
C13' N2 P1 122.6(13) . . ?
C7' N3 C8' 116.5(15) . . ?
C7' N3 P1 120.2(11) . . ?
C8' N3 P1 120.9(15) . . ?
C3' N4 C4' 111.9(13) . . ?
C3' N4 P2 125.2(12) . . ?
C4' N4 P2 119.8(10) . . ?
C6' N5 C5' 115.1(15) . . ?
C6' N5 P2 120.6(11) . . ?
C5' N5 P2 122.6(14) . . ?
C1' N6 C2' 115.5(13) . . ?
C1' N6 P2 125.3(12) . . ?
C2' N6 P2 118.0(10) . . ?
C14' N7 C17' 114.5(16) . . ?
C14' N7 P3 120.0(11) . . ?
C17' N7 P3 124.0(14) . . ?
C18' N8 C12' 111.8(17) . . ?
C18' N8 P3 125.6(15) . . ?
C12' N8 P3 121.3(12) . . ?
C15' N9 C16' 114.4(15) . . ?
C15' N9 P3 119.8(13) . . ?
C16' N9 P3 125.3(13) . . ?
C5 C1 C2 108.9(12) . . ?
C5 C1 C9 126.7(15) . . ?
C2 C1 C9 124.4(15) . . ?
C5 C1 Ti2 75.5(7) . . ?
C2 C1 Ti2 72.5(7) . . ?
C9 C1 Ti2 119.8(9) . . ?
C3 C2 C1 106.6(12) . . ?
C3 C2 C6 126.6(16) . . ?
C1 C2 C6 126.8(15) . . ?
C3 C2 Ti2 74.0(7) . . ?
C1 C2 Ti2 72.3(7) . . ?
C6 C2 Ti2 120.2(9) . . ?
C4 C3 C2 108.4(12) . . ?
C4 C3 C7 127.1(16) . . ?
C2 C3 C7 124.5(16) . . ?
C4 C3 Ti2 75.1(7) . . ?
C2 C3 Ti2 71.3(7) . . ?
C7 C3 Ti2 120.2(9) . . ?
C5 C4 C3 108.4(12) . . ?
C5 C4 C8 124.0(14) . . ?
C3 C4 C8 127.5(15) . . ?
C5 C4 Ti2 72.4(7) . . ?
C3 C4 Ti2 71.0(7) . . ?
C8 C4 Ti2 122.9(9) . . ?
C1 C5 C4 107.6(12) . . ?
C1 C5 C10 123.7(15) . . ?
C4 C5 C10 128.7(14) . . ?
C1 C5 Ti2 70.3(6) . . ?
C4 C5 Ti2 74.0(7) . . ?
C10 C5 Ti2 122.5(9) . . ?
C12 C11 C15 109.2(12) . . ?
C12 C11 C16 125.8(13) . . ?
C15 C11 C16 124.9(13) . . ?
C12 C11 Ti1 74.5(7) . . ?
C15 C11 Ti1 71.7(7) . . ?
C16 C11 Ti1 119.5(9) . . ?
C11 C12 C13 106.9(12) . . ?
C11 C12 C17 126.0(14) . . ?
C13 C12 C17 127.0(13) . . ?
C11 C12 Ti1 71.3(7) . . ?
C13 C12 Ti1 73.8(7) . . ?
C17 C12 Ti1 123.2(9) . . ?
C14 C13 C12 108.2(12) . . ?
C14 C13 C18 127.9(14) . . ?
C12 C13 C18 124.0(13) . . ?
C14 C13 Ti1 71.4(7) . . ?
C12 C13 Ti1 72.3(7) . . ?
C18 C13 Ti1 122.7(9) . . ?
C15 C14 C13 108.6(12) . . ?
C15 C14 C19 127.7(14) . . ?
C13 C14 C19 123.6(14) . . ?
C15 C14 Ti1 71.1(7) . . ?
C13 C14 Ti1 74.7(7) . . ?
C19 C14 Ti1 118.3(9) . . ?
C14 C15 C11 107.0(12) . . ?
C14 C15 C20 127.8(14) . . ?
C11 C15 C20 125.0(14) . . ?
C14 C15 Ti1 74.5(7) . . ?
C11 C15 Ti1 73.6(7) . . ?
C20 C15 Ti1 120.8(10) . . ?
C22 C21 C24 106.6(11) . . ?
C22 C21 C25 126.5(14) . . ?
C24 C21 C25 126.8(14) . . ?
C22 C21 Ti3 73.3(7) . . ?
C24 C21 Ti3 74.0(7) . . ?
C25 C21 Ti3 120.2(9) . . ?
C21 C22 C23 108.8(13) . . ?
C21 C22 C26 125.5(13) . . ?
C23 C22 C26 125.5(13) . . ?
C21 C22 Ti3 71.8(7) . . ?
C23 C22 Ti3 76.0(7) . . ?
C26 C22 Ti3 122.3(9) . . ?
C29 C23 C22 107.7(11) . . ?
C29 C23 C27 127.5(13) . . ?
C22 C23 C27 124.8(14) . . ?
C29 C23 Ti3 73.1(7) . . ?
C22 C23 Ti3 69.9(7) . . ?
C27 C23 Ti3 122.9(9) . . ?
C29 C24 C21 108.1(12) . . ?
C29 C24 C28 126.0(15) . . ?
C21 C24 C28 125.9(14) . . ?
C29 C24 Ti3 74.9(7) . . ?
C21 C24 Ti3 71.1(7) . . ?
C28 C24 Ti3 119.5(9) . . ?
C23 C29 C24 108.8(12) . . ?
C23 C29 C30 127.4(13) . . ?
C24 C29 C30 123.7(14) . . ?
C23 C29 Ti3 73.9(7) . . ?
C24 C29 Ti3 71.1(7) . . ?
C30 C29 Ti3 123.3(8) . . ?
C105 C101 C102 110.0(18) . . ?
C101 C102 C103 103.1(17) . . ?
C104 C103 C102 103(2) . . ?
C103 C104 C105 113(2) . . ?
C101 C105 C104 105(2) . . ?
C110 C106 C107 109(2) . . ?
C106 C107 C108 103(2) . . ?
C109 C108 C107 104(2) . . ?
C108 C109 C110 111(3) . . ?
C106 C110 C109 102(3) . . ?
C115 C111 C112 112(2) . . ?
C111 C112 C113 103.6(19) . . ?
C114 C113 C112 105(2) . . ?
C113 C114 C115 112(2) . . ?
C111 C115 C114 104(2) . . ?
C120 C116 C117 108(2) . . ?
C116 C117 C118 105.4(19) . . ?
C119 C118 C117 100(2) . . ?
C118 C119 C120 108(2) . . ?
C116 C120 C119 100(2) . . ?
C125 C121 C122 110(3) . . ?
C121 C122 C123 105(2) . . ?
C124 C123 C122 102(2) . . ?
C123 C124 C125 112(3) . . ?
C121 C125 C124 102(3) . . ?
I3Y I2 I3X 6.8(11) . . ?
I3Y I2 I3Z 5.5(14) . . ?
I3X I2 I3Z 11.7(5) . . ?
I3Y I2 I4Y 168.0(12) . . ?
I3X I2 I4Y 172.2(6) . . ?
I3Z I2 I4Y 162.5(7) . . ?
I3Y I2 I4Z 164.8(11) . . ?
I3X I2 I4Z 159.4(5) . . ?
I3Z I2 I4Z 170.2(6) . . ?
I4Y I2 I4Z 27.2(7) . . ?
I3Y I2 I4X 172.8(11) . . ?
I3X I2 I4X 177.8(4) . . ?
I3Z I2 I4X 167.5(6) . . ?
I4Y I2 I4X 5.8(8) . . ?
I4Z I2 I4X 21.9(4) . . ?
I3Z I3X I2 86.1(19) . . ?
I3X I3Z I2 82(2) . . ?
I4Z I4X I2 79.0(6) . . ?
I4Z I4Y I2 77.5(11) . . ?
I4X I4Z I4Y 6.7(10) . . ?
I4X I4Z I2 79.1(6) . . ?
I4Y I4Z I2 75.3(9) . . ?

loop_
_geom_bond_atom_site_label_1
_geom_bond_atom_site_label_2
_geom_bond_distance
_geom_bond_site_symmetry_2
_geom_bond_publ_flag
Ba1 O2 2.569(8) . ?
Ba1 F6 2.757(6) . ?
Ba1 F11 2.760(6) . ?
Ba1 F2 2.761(6) . ?
Ba1 F12 2.796(7) . ?
Ba1 F10 2.796(6) . ?
Ba1 F4 2.800(7) . ?
Ba1 F8 2.805(7) . ?
Ba1 F7 2.849(6) . ?
Ba1 F3 2.861(6) . ?
Ba1 Ti3 3.727(2) . ?
Ba1 Ti1 3.736(2) . ?
Ba2 F13 2.724(6) . ?
Ba2 F6 2.727(6) . ?
Ba2 F2 2.728(6) . ?
Ba2 F5 2.738(7) . ?
Ba2 F14 2.742(6) . ?
Ba2 F1 2.753(7) . ?
Ba2 F3 2.828(6) . ?
Ba2 F7 2.835(6) . ?
Ba2 F11 2.860(6) 7_556 ?
Ba2 I1 3.3946(10) . ?
Ba2 Ti2 3.667(2) . ?
Ba2 Ti3 3.669(2) 7_556 ?
Ba3 O1 2.605(9) . ?
Ba3 F14 2.731(6) 7_556 ?
Ba3 F1 2.758(6) 7_556 ?
Ba3 F8 2.764(6) . ?
Ba3 F9 2.765(6) . ?
Ba3 F15 2.808(6) . ?
Ba3 F10 2.810(6) . ?
Ba3 F7 2.811(6) . ?
Ba3 F3 2.861(6) 7_556 ?
Ba3 F11 2.870(6) . ?
Ba3 Ti1 3.713(2) . ?
Ba3 Ti2 3.7336(19) 7_556 ?
Ba4 O3 2.589(9) . ?
Ba4 F5 2.753(6) 7_556 ?
Ba4 F13 2.753(6) 7_556 ?
Ba4 F4 2.769(6) . ?
Ba4 F15 2.783(7) 7_556 ?
Ba4 F3 2.786(6) . ?
Ba4 F9 2.798(6) 7_556 ?
Ba4 F12 2.811(7) . ?
Ba4 F11 2.845(6) . ?
Ba4 F7 2.845(6) 7_556 ?
Ba4 Ti2 3.719(2) . ?
Ba4 Ti1 3.728(2) 7_556 ?
Ti1 F5 1.940(6) . ?
Ti1 F6 1.948(7) . ?
Ti1 F9 1.950(6) . ?
Ti1 F8 1.955(7) . ?
Ti1 F7 2.165(6) . ?
Ti1 C15 2.356(12) . ?
Ti1 C11 2.380(13) . ?
Ti1 C14 2.399(12) . ?
Ti1 C12 2.421(12) . ?
Ti1 C13 2.441(12) . ?
Ti3 F13 1.924(7) 7_556 ?
Ti3 F14 1.932(7) 7_556 ?
Ti3 F12 1.942(7) . ?
Ti3 F10 1.966(7) . ?
Ti3 F11 2.182(6) . ?
Ti3 C21 2.353(11) . ?
Ti3 C22 2.372(12) . ?
Ti3 C24 2.391(13) . ?
Ti3 C29 2.440(11) . ?
Ti3 C23 2.451(12) . ?
Ti3 Ba2 3.669(2) 7_556 ?
Ti2 F1 1.926(6) . ?
Ti2 F2 1.930(7) . ?
Ti2 F15 1.952(7) 7_556 ?
Ti2 F4 1.954(7) . ?
Ti2 F3 2.169(6) . ?
Ti2 C1 2.364(11) . ?
Ti2 C2 2.366(12) . ?
Ti2 C3 2.401(13) . ?
Ti2 C5 2.432(12) . ?
Ti2 C4 2.453(11) . ?
F1 Ba3 2.758(6) 7_556 ?
F3 Ba3 2.861(6) 7_556 ?
F5 Ba4 2.753(6) 7_556 ?
F7 Ba4 2.845(6) 7_556 ?
F9 Ba4 2.798(6) 7_556 ?
F11 Ba2 2.860(6) 7_556 ?
F13 Ti3 1.924(7) 7_556 ?
F13 Ba4 2.753(6) 7_556 ?
F14 Ti3 1.932(7) 7_556 ?
F14 Ba3 2.731(6) 7_556 ?
F15 Ti2 1.952(7) 7_556 ?
F15 Ba4 2.783(6) 7_556 ?
P1 O1 1.482(10) . ?
P1 N1 1.635(13) . ?
P1 N2 1.644(14) . ?
P1 N3 1.667(14) . ?
P2 O2 1.490(8) . ?
P2 N4 1.637(13) . ?
P2 N6 1.653(13) . ?
P2 N5 1.678(14) . ?
P3 O3 1.482(9) . ?
P3 N8 1.619(14) . ?
P3 N9 1.628(14) . ?
P3 N7 1.669(14) . ?
N1 C10' 1.41(2) . ?
N1 C9' 1.50(2) . ?
N2 C11' 1.45(2) . ?
N2 C13' 1.51(2) . ?
N3 C7' 1.43(2) . ?
N3 C8' 1.49(2) . ?
N4 C3' 1.456(18) . ?
N4 C4' 1.489(18) . ?
N5 C6' 1.46(2) . ?
N5 C5' 1.46(2) . ?
N6 C1' 1.50(2) . ?
N6 C2' 1.50(2) . ?
N7 C14' 1.43(2) . ?
N7 C17' 1.44(2) . ?
N8 C18' 1.40(3) . ?
N8 C12' 1.45(2) . ?
N9 C15' 1.45(2) . ?
N9 C16' 1.49(2) . ?
C1 C5 1.410(19) . ?
C1 C2 1.430(19) . ?
C1 C9 1.48(2) . ?
C2 C3 1.42(2) . ?
C2 C6 1.45(2) . ?
C3 C4 1.42(2) . ?
C3 C7 1.49(2) . ?
C4 C5 1.41(2) . ?
C4 C8 1.489(19) . ?
C5 C10 1.49(2) . ?
C11 C12 1.409(19) . ?
C11 C15 1.414(19) . ?
C11 C16 1.52(2) . ?
C12 C13 1.42(2) . ?
C12 C17 1.515(19) . ?
C13 C14 1.410(19) . ?
C13 C18 1.51(2) . ?
C14 C15 1.41(2) . ?
C14 C19 1.516(19) . ?
C15 C20 1.50(2) . ?
C21 C22 1.414(19) . ?
C21 C24 1.42(2) . ?
C21 C25 1.481(18) . ?
C22 C23 1.418(18) . ?
C22 C26 1.48(2) . ?
C23 C29 1.39(2) . ?
C23 C27 1.484(18) . ?
C24 C29 1.415(19) . ?
C24 C28 1.51(2) . ?
C29 C30 1.518(19) . ?
C101 C105 1.34(2) . ?
C101 C102 1.45(2) . ?
C102 C103 1.48(3) . ?
C103 C104 1.37(3) . ?
C104 C105 1.41(3) . ?
C106 C110 1.34(3) . ?
C106 C107 1.46(2) . ?
C107 C108 1.48(3) . ?
C108 C109 1.37(3) . ?
C109 C110 1.42(3) . ?
C111 C115 1.36(3) . ?
C111 C112 1.44(2) . ?
C112 C113 1.48(3) . ?
C113 C114 1.38(3) . ?
C114 C115 1.41(3) . ?
C116 C120 1.36(3) . ?
C116 C117 1.45(2) . ?
C117 C118 1.48(3) . ?
C118 C119 1.38(3) . ?
C119 C120 1.44(3) . ?
C121 C125 1.35(3) . ?
C121 C122 1.45(3) . ?
C122 C123 1.48(3) . ?
C123 C124 1.39(3) . ?
C124 C125 1.42(3) . ?
I2 I3Y 2.86(2) . ?
I2 I3X 2.915(9) . ?
I2 I3Z 2.935(13) . ?
I2 I4Y 3.058(19) . ?
I2 I4Z 3.086(10) . ?
I2 I4X 3.087(6) . ?
I3X I3Z 0.60(3) . ?
I4X I4Z 1.17(2) . ?
I4Y I4Z 1.45(4) . ?
